data_2000089
loop_
_publ_author_name
'Averbuch-Pouchot, M. T.'
'Durif, A.'

_publ_section_title
;
 Crystal chemistry of cyclo-hexaphosphates. XVIII. Structures of ethylammonium
 cyclo-hexaphosphate tetrahydrate and hydrazinium(1+) hydrazinium(2+)
 cyclo-hexaphosphate
;
_journal_issue 8
_journal_name_full
;
 Acta Crystallographica, Section C: Crystal Structure Communications
;
_journal_page_first 1579
_journal_page_last 1583
_journal_paper_doi 10.1107/s0108270191001415
_journal_volume 47
_journal_year 1991
_chemical_formula_sum 'C12 H56 N6 O22 P6'
_space_group_IT_number 14
_symmetry_cell_setting monoclinic
_symmetry_space_group_name_Hall '-P 2yab'
_symmetry_space_group_name_H-M 'P 1 21/a 1'
_cell_angle_alpha 90
_cell_angle_beta 109.66(2)
_cell_angle_gamma 90
_cell_formula_units_Z 4
_cell_length_a 16.804(10)
_cell_length_b 23.883(10)
_cell_length_c 10.623(8)
_cell_volume 4014.800
_diffrn_ambient_temperature ?
_exptl_crystal_density_diffrn 1.36
_refine_ls_R_factor_gt 0.035
_refine_ls_wR_factor_gt 0.035
_cod_original_sg_symbol_H-M 'P 21/a'
_cod_database_code 2000089

loop_
_symmetry_equiv_pos_site_id
_symmetry_equiv_pos_as_xyz
1 x,y,z
2 1/2-x,1/2+y,-z
3 -x,-y,-z
4 -1/2+x,-1/2-y,z

loop_
_atom_site_label
_atom_site_type_symbol
_atom_site_fract_x
_atom_site_fract_y
_atom_site_fract_z
P1 P 0.60039(3) 0.17091(3) 0.53502(5)
P2 P 0.59322(3) 0.08582(2) 0.33349(5)
P3 P 0.54836(3) 0.14564(2) 0.08140(5)
P4 P 0.40908(5) 0.22723(2) 0.03184(5)
P5 P 0.32237(3) 0.18009(2) 0.20356(5)
P6 P 0.42116(3) 0.19872(3) 0.49059(5)
O1 O 0.57681(9) 0.11139(6) 0.4633(1)
O2 O 0.53973(9) 0.12992(7) 0.2229(1)
O3 O 0.45618(9) 0.17192(6) 0.0087(1)
O4 O 0.39469(9) 0.21450(7) 0.1703(1)
O5 O 0.3724(1) 0.16458(7) 0.3565(1)
O6 O 0.51367(9) 0.20469(7) 0.4797(2)
O7 O 0.66080(9) 0.20140(7) 0.4841(2)
O8 O 0.6256(1) 0.16192(7) 0.6811(1)
O9 O 0.68327(7) 0.08734(7) 0.3474(2)
O10 O 0.5483(1) 0.03125(6) 0.3095(2)
O11 O 0.61469(9) 0.18869(7) 0.1018(2)
O12 O 0.5525(1) 0.09432(7) 0.0049(2)
O13 O 0.4668(1) 0.27599(7) 0.0569(2)
O14 O 0.32690(9) 0.22936(7) -0.0800(2)
O15 O 0.25136(9) 0.21858(8) 0.1921(2)
O16 O 0.3039(1) 0.12633(7) 0.1296(2)
O17 O 0.3879(1) 0.25667(8) 0.4831(2)
O18 O 0.4220(1) 0.16283(9) 0.6040(2)
N1 N 0.1235(1) 0.52777(9) 0.7481(2)
N2 N 0.1808(1) 0.78537(9) 0.3183(2)
N3 N 0.3416(1) 0.76162(9) 0.1012(2)
N4 N 0.2168(1) 0.83184(9) 0.7070(2)
N5 N 0.0844(1) 0.57524(9) 0.2310(2)
N6 N 0.1146(1) 0.21697(9) 0.2821(2)
C1 C 0.1309(2) 0.5221(1) 0.6143(3)
C2 C 0.2187(2) 0.5125(2) 0.6214(4)
C3 C 0.1484(2) 0.8395(1) 0.2531(3)
C4 C 0.1377(2) 0.8814(2) 0.3504(4)
C5 C 0.3973(3) 0.7115(2) 0.1320(3)
C6 C 0.3875(3) 0.6787(2) 0.2454(4)
C7 C 0.1730(2) 0.8653(2) 0.7808(3)
C8 C 0.1193(2) 0.9102(2) 0.6942(4)
C9 C 0.1674(2) 0.5773(1) 0.2113(3)
C10 C 0.1727(2) 0.5337(2) 0.1138(4)
C11 C 0.1018(3) 0.1662(1) 0.3537(3)
C12 C 0.1794(3) 0.1500(2) 0.4618(4)
O19 O 0.1691(1) 0.42036(8) 0.8748(2)
O20 O 0.4906(2) 0.3920(1) 0.0408(3)
O21 O 0.3450(2) 0.4567(1) 0.9619(4)
O22 O 0.3553(2) 0.5717(1) 0.9705(5)
H1 H 0.142(2) 0.499(3) 0.799(3)
H2 H 0.073(2) 0.529(1) 0.734(3)
H3 H 0.148(2) 0.561(1) 0.795(3)
H4 H 0.147(2) 0.772(1) 0.361(3)
H5 H 0.175(2) 0.763(1) 0.267(3)
H6 H 0.235(2) 0.791(1) 0.373(3)
H7 H 0.356(2) 0.785(1) 0.177(3)
H8 H 0.290(2) 0.750(1) 0.082(3)
H9 H 0.352(2) 0.772(1) 0.036(3)
H10 H 0.182(2) 0.812(1) 0.646(3)
H11 H 0.255(2) 0.853(1) 0.684(3)
H12 H 0.241(2) 0.809(1) 0.763(3)
H13 H 0.044(2) 0.582(1) 0.148(3)
H14 H 0.072(2) 0.541(1) 0.265(3)
H15 H 0.075(2) 0.604(1) 0.287(3)
H16 H 0.160(2) 0.216(1) 0.257(2)
H17 H 0.126(2) 0.246(1) 0.344(2)
H18 H 0.072(2) 0.226(1) 0.206(3)
H19 H 0.100(2) 0.491(2) 0.579(3)
H20 H 0.105(2) 0.556(2) 0.557(4)
H21 H 0.221(2) 0.507(2) 0.529(4)
H22 H 0.254(2) 0.537(1) 0.657(3)
H23 H 0.239(3) 0.477(2) 0.667(4)
H24 H 0.188(2) 0.852(2) 0.215(4)
H25 H 0.095(2) 0.831(1) 0.182(3)
H26 H 0.099(2) 0.869(1) 0.392(3)
H27 H 0.187(2) 0.889(2) 0.417(3)
H28 H 0.111(2) 0.914(2) 0.304(3)
H29 H 0.454(2) 0.726(2) 0.160(3)
H30 H 0.380(2) 0.688(1) 0.039(3)
H31 H 0.429(2) 0.644(2) 0.265(3)
H32 H 0.324(2) 0.669(2) 0.240(4)
H33 H 0.404(2) 0.696(2) 0.336(4)
H34 H 0.214(2) 0.886(2) 0.857(3)
H35 H 0.143(2) 0.843(1) 0.813(3)
H36 H 0.074(2) 0.890(2) 0.613(4)
H37 H 0.098(2) 0.930(2) 0.741(4)
H38 H 0.157(2) 0.935(2) 0.660(4)
H39 H 0.214(2) 0.566(1) 0.297(3)
H40 H 0.175(2) 0.616(1) 0.187(3)
H41 H 0.231(3) 0.539(2) 0.113(4)
H42 H 0.169(2) 0.494(1) 0.164(3)
H43 H 0.125(2) 0.541(2) 0.012(3)
H44 H 0.063(2) 0.153(1) 0.395(3)
H45 H 0.080(2) 0.137(2) 0.289(4)
H46 H 0.169(2) 0.117(2) 0.513(4)
H47 H 0.243(2) 0.143(1) 0.425(3)
H48 H 0.205(2) 0.188(1) 0.521(3)
H49 H 0.143(2) 0.416(1) 0.923(3)
H50 H 0.151(2) 0.397(1) 0.807(3)
H51 H 0.485(2) 0.361(2) 0.051(3)
H52? H 0.035(2) 0.898(1) 0.960(3)
H53 H 0.303(2) 0.445(1) 0.956(3)
H54? H 0.335(2) 0.482(2) -0.006(3)
H55 H 0.308(3) 0.594(2) 0.925(4)
H56 H 0.386(2) 0.581(1) 0.996(3)

loop_
_atom_type_symbol
_atom_type_radius_bond
C 0.68
H 0.23
N 0.68
O 0.58
P 1.19
